data_4518055
loop_
_publ_author_name
'Pham, Dianne'
'Deter, Carly J.'
'Reinard, Mariah C.'
'Gibson, Gregory A.'
'Kiselyov, Kirill'
'Yu, Wangjie'
'Sandulache, Vlad C.'
'St. Croix, Claudette M.'
'Koide, Kazunori'

_publ_section_title
;
 Using Ligand-Accelerated Catalysis to Repurpose Fluorogenic Reactions for
 Platinum or Copper
;
_journal_name_full 'ACS Central Science'
_journal_paper_doi 10.1021/acscentsci.0c00676
_journal_year 2020
_chemical_formula_sum 'C36 H24 Cl2 F6 P2 Pt'
_chemical_formula_weight 898.48
_space_group_crystal_system monoclinic
_space_group_IT_number 14
_space_group_name_Hall '-P 2ybc'
_space_group_name_H-M_alt 'P 1 21/c 1'
_atom_sites_solution_hydrogens difmap
_audit_creation_method SHELXL-2014/7
_cell_angle_alpha 90
_cell_angle_beta 94.192(2)
_cell_angle_gamma 90
_cell_formula_units_Z 4
_cell_length_a 10.2481(5)
_cell_length_b 10.8413(5)
_cell_length_c 29.7499(14)
_cell_measurement_temperature 230(2)
_cell_volume 3296.5(3)
_computing_structure_refinement 'SHELXL-2014/7 (Sheldrick, 2014)'
_diffrn_ambient_temperature 230(2)
_diffrn_measured_fraction_theta_full 0.998
_diffrn_measured_fraction_theta_max 0.997
_diffrn_radiation_type CuK\a
_diffrn_radiation_wavelength 1.54178
_diffrn_reflns_av_R_equivalents 0.0490
_diffrn_reflns_av_unetI/netI 0.0371
_diffrn_reflns_Laue_measured_fraction_full 0.998
_diffrn_reflns_Laue_measured_fraction_max 0.997
_diffrn_reflns_limit_h_max 12
_diffrn_reflns_limit_h_min -12
_diffrn_reflns_limit_k_max 13
_diffrn_reflns_limit_k_min -13
_diffrn_reflns_limit_l_max 35
_diffrn_reflns_limit_l_min -35
_diffrn_reflns_number 27875
_diffrn_reflns_point_group_measured_fraction_full 0.998
_diffrn_reflns_point_group_measured_fraction_max 0.997
_diffrn_reflns_theta_full 67.679
_diffrn_reflns_theta_max 68.235
_diffrn_reflns_theta_min 2.979
_exptl_absorpt_coefficient_mu 10.906
_exptl_crystal_density_diffrn 1.810
_exptl_crystal_F_000 1744
_exptl_crystal_size_max 0.110
_exptl_crystal_size_mid 0.020
_exptl_crystal_size_min 0.020
_refine_diff_density_max 0.749
_refine_diff_density_min -0.562
_refine_diff_density_rms 0.087
_refine_ls_extinction_coef 0.00002(2)
_refine_ls_extinction_expression Fc^*^=kFc[1+0.001xFc^2^\l^3^/sin(2\q)]^-1/4^
_refine_ls_extinction_method 'SHELXL-2014/7 (Sheldrick 2014'
_refine_ls_goodness_of_fit_ref 0.779
_refine_ls_hydrogen_treatment refall
_refine_ls_matrix_type full
_refine_ls_number_parameters 521
_refine_ls_number_reflns 5997
_refine_ls_number_restraints 0
_refine_ls_restrained_S_all 0.779
_refine_ls_R_factor_all 0.0333
_refine_ls_R_factor_gt 0.0246
_refine_ls_shift/su_max 0.002
_refine_ls_shift/su_mean 0.000
_refine_ls_structure_factor_coef Fsqd
_refine_ls_weighting_details 'w=1/[\s^2^(Fo^2^)+(0.0680P)^2^] where P=(Fo^2^+2Fc^2^)/3'
_refine_ls_weighting_scheme calc
_refine_ls_wR_factor_gt 0.0660
_refine_ls_wR_factor_ref 0.0731
_reflns_Friedel_coverage 0.000
_reflns_number_gt 5126
_reflns_number_total 5997
_reflns_threshold_expression 'I > 2\s(I)'
_cod_data_source_file oc0c00676_si_002.cif
_cod_data_source_block pham_ptiitfpp_a
_cod_original_sg_symbol_H-M 'P 21/c'
_cod_database_code 4518055
_shelx_shelxl_version_number 2014/7
_shelx_space_group_comment
;
The symmetry employed for this shelxl refinement is uniquely defined
by the following loop, which should always be used as a source of
symmetry information in preference to the above space-group names.
They are only intended as comments.
;
_shelx_estimated_absorpt_t_min 0.380
_shelx_estimated_absorpt_t_max 0.811

loop_
_space_group_symop_operation_xyz
'x, y, z'
'-x, y+1/2, -z+1/2'
'-x, -y, -z'
'x, -y-1/2, z-1/2'

loop_
_atom_site_label
_atom_site_type_symbol
_atom_site_fract_x
_atom_site_fract_y
_atom_site_fract_z
_atom_site_U_iso_or_equiv
_atom_site_adp_type
_atom_site_occupancy
_atom_site_site_symmetry_order
_atom_site_calc_flag
_atom_site_refinement_flags_posn
_atom_site_refinement_flags_adp
_atom_site_refinement_flags_occupancy
_atom_site_disorder_assembly
_atom_site_disorder_group
Pt1 Pt 0.41325(2) 0.30196(2) 0.43700(2) 0.02245(7) Uani 1 1 d . . . . .
Cl1 Cl 0.44073(10) 0.23986(10) 0.51193(3) 0.0373(2) Uani 1 1 d . . . . .
Cl2 Cl 0.19975(9) 0.36127(11) 0.45156(3) 0.0393(2) Uani 1 1 d . . . . .
P1 P 0.62002(9) 0.24373(8) 0.42688(3) 0.02319(19) Uani 1 1 d . . . . .
P2 P 0.36186(9) 0.37283(8) 0.36639(3) 0.02399(19) Uani 1 1 d . . . . .
F1 F 0.9878(3) 0.0228(4) 0.56726(10) 0.0727(10) Uani 1 1 d . . . . .
F2 F 0.6434(4) -0.2049(3) 0.31375(12) 0.0667(9) Uani 1 1 d . . . . .
F3 F 0.9220(3) 0.6763(3) 0.37139(15) 0.0758(11) Uani 1 1 d . . . . .
F4 F 0.7638(4) 0.4217(3) 0.23347(12) 0.0744(10) Uani 1 1 d . . . . .
F5 F -0.0490(3) 0.0790(3) 0.26345(11) 0.0676(9) Uani 1 1 d . . . . .
F6 F 0.2004(3) 0.8959(2) 0.36761(9) 0.0546(7) Uani 1 1 d . . . . .
C1 C 0.7038(4) 0.0679(4) 0.49033(14) 0.0359(9) Uani 1 1 d . . . . .
H1 H 0.622(5) 0.022(5) 0.4771(16) 0.046(13) Uiso 1 1 d . . . . .
C2 C 0.7906(5) 0.0131(5) 0.52188(15) 0.0434(11) Uani 1 1 d . . . . .
H2 H 0.779(4) -0.063(4) 0.5308(14) 0.023(10) Uiso 1 1 d . . . . .
C3 C 0.9003(5) 0.0785(5) 0.53688(15) 0.0495(12) Uani 1 1 d . . . . .
C4 C 0.9252(5) 0.1932(6) 0.52205(18) 0.0527(14) Uani 1 1 d . . . . .
H4 H 0.992(5) 0.232(5) 0.5311(16) 0.037(13) Uiso 1 1 d . . . . .
C5 C 0.8374(5) 0.2494(5) 0.49113(15) 0.0425(10) Uani 1 1 d . . . . .
H5 H 0.851(5) 0.327(5) 0.4828(17) 0.042(14) Uiso 1 1 d . . . . .
C6 C 0.7260(4) 0.1863(4) 0.47446(13) 0.0300(8) Uani 1 1 d . . . . .
C7 C 0.7474(4) 0.0566(4) 0.38189(15) 0.0344(9) Uani 1 1 d . . . . .
H7 H 0.813(5) 0.090(5) 0.3956(16) 0.043(14) Uiso 1 1 d . . . . .
C8 C 0.7530(5) -0.0498(4) 0.35644(17) 0.0423(10) Uani 1 1 d . . . . .
H8 H 0.830(4) -0.091(4) 0.3487(15) 0.038(12) Uiso 1 1 d . . . . .
C9 C 0.6374(5) -0.1003(4) 0.33896(15) 0.0420(10) Uani 1 1 d . . . . .
C10 C 0.5178(5) -0.0530(4) 0.34686(15) 0.0387(10) Uani 1 1 d . . . . .
H10 H 0.440(5) -0.086(4) 0.3357(15) 0.034(12) Uiso 1 1 d . . . . .
C11 C 0.5135(4) 0.0530(4) 0.37263(14) 0.0329(9) Uani 1 1 d . . . . .
H11 H 0.437(4) 0.077(4) 0.3793(15) 0.031(12) Uiso 1 1 d . . . . .
C12 C 0.6271(4) 0.1103(3) 0.38953(12) 0.0270(8) Uani 1 1 d . . . . .
C13 C 0.8081(4) 0.3614(4) 0.37540(15) 0.0356(9) Uani 1 1 d . . . . .
H13 H 0.820(4) 0.286(4) 0.3629(14) 0.025(11) Uiso 1 1 d . . . . .
C14 C 0.8809(5) 0.4633(5) 0.3642(2) 0.0498(12) Uani 1 1 d . . . . .
H14 H 0.924(5) 0.463(5) 0.3443(18) 0.049(15) Uiso 1 1 d . . . . .
C15 C 0.8553(4) 0.5748(4) 0.38382(18) 0.0460(11) Uani 1 1 d . . . . .
C16 C 0.7663(5) 0.5879(4) 0.41556(18) 0.0447(11) Uani 1 1 d . . . . .
H15 H 0.745(5) 0.654(5) 0.4253(16) 0.034(12) Uiso 1 1 d . . . . .
C17 C 0.6953(4) 0.4854(4) 0.42677(14) 0.0338(9) Uani 1 1 d . . . . .
H17 H 0.632(4) 0.502(4) 0.4485(14) 0.025(10) Uiso 1 1 d . . . . .
C18 C 0.7145(4) 0.3716(4) 0.40674(12) 0.0277(8) Uani 1 1 d . . . . .
C19 C 0.5235(4) 0.2852(4) 0.30066(14) 0.0325(9) Uani 1 1 d . . . . .
H19 H 0.492(4) 0.209(4) 0.3038(15) 0.030(12) Uiso 1 1 d . . . . .
C20 C 0.6174(5) 0.2962(4) 0.26961(16) 0.0405(10) Uani 1 1 d . . . . .
H20 H 0.639(6) 0.239(7) 0.255(2) 0.08(2) Uiso 1 1 d . . . . .
C21 C 0.6711(5) 0.4090(5) 0.26376(15) 0.0448(11) Uani 1 1 d . . . . .
C22 C 0.6353(5) 0.5128(4) 0.28589(15) 0.0434(11) Uani 1 1 d . . . . .
H22 H 0.673(6) 0.585(6) 0.2816(19) 0.062(17) Uiso 1 1 d . . . . .
C23 C 0.5425(4) 0.5011(4) 0.31716(13) 0.0330(9) Uani 1 1 d . . . . .
H23 H 0.523(4) 0.571(4) 0.3331(15) 0.036(12) Uiso 1 1 d . . . . .
C24 C 0.4857(4) 0.3870(3) 0.32518(11) 0.0260(7) Uani 1 1 d . . . . .
C25 C 0.2123(4) 0.2981(4) 0.28795(14) 0.0349(9) Uani 1 1 d . . . . .
H25 H 0.264(4) 0.356(4) 0.2707(14) 0.026(10) Uiso 1 1 d . . . . .
C26 C 0.1149(5) 0.2304(5) 0.26373(16) 0.0430(11) Uani 1 1 d . . . . .
H26 H 0.096(5) 0.249(5) 0.2352(18) 0.041(13) Uiso 1 1 d . . . . .
C27 C 0.0455(4) 0.1475(5) 0.28720(16) 0.0429(10) Uani 1 1 d . . . . .
C28 C 0.0665(4) 0.1272(4) 0.33238(15) 0.0371(9) Uani 1 1 d . . . . .
H28 H 0.015(4) 0.077(4) 0.3455(16) 0.037(13) Uiso 1 1 d . . . . .
C29 C 0.1614(4) 0.1964(4) 0.35623(14) 0.0320(9) Uani 1 1 d . . . . .
H29 H 0.170(5) 0.186(4) 0.3870(18) 0.039(13) Uiso 1 1 d . . . . .
C30 C 0.2359(4) 0.2813(3) 0.33432(13) 0.0265(8) Uani 1 1 d . . . . .
C31 C 0.2203(4) 0.5792(4) 0.33293(13) 0.0334(9) Uani 1 1 d . . . . .
H31 H 0.190(5) 0.538(4) 0.3074(17) 0.042(13) Uiso 1 1 d . . . . .
C32 C 0.1858(4) 0.7019(4) 0.33260(15) 0.0353(9) Uani 1 1 d . . . . .
H32 H 0.137(5) 0.737(5) 0.3080(18) 0.050(14) Uiso 1 1 d . . . . .
C33 C 0.2329(5) 0.7743(4) 0.36809(15) 0.0371(10) Uani 1 1 d . . . . .
C34 C 0.3120(5) 0.7298(4) 0.40357(15) 0.0396(10) Uani 1 1 d . . . . .
H34 H 0.345(5) 0.784(5) 0.4268(19) 0.052(15) Uiso 1 1 d . . . . .
C35 C 0.3450(4) 0.6064(4) 0.40352(13) 0.0342(9) Uani 1 1 d . . . . .
H35 H 0.404(4) 0.584(4) 0.4277(15) 0.036(12) Uiso 1 1 d . . . . .
C36 C 0.3012(3) 0.5300(3) 0.36826(12) 0.0249(7) Uani 1 1 d . . . . .

loop_
_atom_site_aniso_label
_atom_site_aniso_U_11
_atom_site_aniso_U_22
_atom_site_aniso_U_33
_atom_site_aniso_U_23
_atom_site_aniso_U_13
_atom_site_aniso_U_12
Pt1 0.02226(10) 0.02535(10) 0.01975(10) 0.00071(5) 0.00150(6) 0.00162(6)
Cl1 0.0386(5) 0.0510(6) 0.0225(4) 0.0057(4) 0.0029(4) 0.0073(5)
Cl2 0.0287(5) 0.0545(6) 0.0359(5) 0.0036(4) 0.0096(4) 0.0102(5)
P1 0.0220(4) 0.0244(4) 0.0229(4) -0.0006(3) -0.0003(3) 0.0008(4)
P2 0.0248(4) 0.0268(4) 0.0203(4) 0.0020(3) 0.0009(3) 0.0008(4)
F1 0.0497(17) 0.120(3) 0.0462(16) 0.0204(18) -0.0139(13) 0.0343(19)
F2 0.077(2) 0.0407(16) 0.083(2) -0.0368(15) 0.0154(18) -0.0054(15)
F3 0.064(2) 0.0418(16) 0.127(3) 0.0011(18) 0.045(2) -0.0194(15)
F4 0.091(2) 0.0592(18) 0.082(2) -0.0161(16) 0.0652(19) -0.0200(18)
F5 0.0603(19) 0.078(2) 0.0601(18) -0.0079(16) -0.0230(15) -0.0309(17)
F6 0.080(2) 0.0351(13) 0.0488(15) 0.0032(12) 0.0046(14) 0.0259(15)
C1 0.038(2) 0.039(2) 0.030(2) 0.0043(17) -0.0026(17) 0.005(2)
C2 0.054(3) 0.045(3) 0.031(2) 0.0092(19) 0.002(2) 0.014(2)
C3 0.037(2) 0.077(4) 0.033(2) 0.010(2) -0.0051(19) 0.022(3)
C4 0.030(2) 0.080(4) 0.045(3) 0.004(3) -0.013(2) -0.004(3)
C5 0.036(2) 0.051(3) 0.039(2) 0.004(2) -0.0103(19) -0.006(2)
C6 0.0236(18) 0.041(2) 0.0254(19) 0.0013(15) -0.0006(15) 0.0045(17)
C7 0.028(2) 0.032(2) 0.043(2) -0.0066(18) -0.0006(18) 0.0025(18)
C8 0.037(2) 0.032(2) 0.059(3) -0.009(2) 0.011(2) 0.006(2)
C9 0.057(3) 0.0240(19) 0.045(2) -0.0093(18) 0.008(2) -0.002(2)
C10 0.040(2) 0.032(2) 0.044(2) -0.0062(18) 0.001(2) -0.010(2)
C11 0.032(2) 0.034(2) 0.034(2) 0.0004(16) 0.0042(17) -0.0001(19)
C12 0.0288(19) 0.0247(17) 0.0272(18) 0.0000(14) -0.0014(15) 0.0006(16)
C13 0.035(2) 0.029(2) 0.044(2) -0.0007(18) 0.0112(18) 0.0017(19)
C14 0.042(3) 0.047(3) 0.064(3) 0.002(2) 0.029(3) -0.002(2)
C15 0.036(2) 0.037(2) 0.066(3) 0.001(2) 0.013(2) -0.012(2)
C16 0.041(2) 0.028(2) 0.066(3) -0.008(2) 0.008(2) -0.002(2)
C17 0.0288(19) 0.036(2) 0.036(2) -0.0086(17) 0.0030(17) -0.0003(18)
C18 0.0231(18) 0.0319(19) 0.0277(18) 0.0018(15) -0.0022(15) -0.0017(16)
C19 0.037(2) 0.029(2) 0.031(2) 0.0026(16) 0.0046(17) -0.0037(19)
C20 0.051(3) 0.038(2) 0.034(2) -0.0065(18) 0.013(2) 0.000(2)
C21 0.046(2) 0.050(3) 0.041(2) -0.007(2) 0.021(2) -0.007(2)
C22 0.057(3) 0.033(2) 0.043(2) 0.0008(19) 0.020(2) -0.007(2)
C23 0.036(2) 0.032(2) 0.032(2) -0.0059(16) 0.0079(17) -0.0028(18)
C24 0.0282(18) 0.0304(18) 0.0194(16) 0.0027(14) 0.0018(14) 0.0003(16)
C25 0.036(2) 0.038(2) 0.031(2) -0.0012(17) -0.0004(18) -0.0006(19)
C26 0.047(3) 0.049(3) 0.032(2) -0.003(2) -0.009(2) -0.004(2)
C27 0.032(2) 0.046(2) 0.049(3) -0.005(2) -0.0113(19) -0.007(2)
C28 0.029(2) 0.039(2) 0.043(2) 0.0019(19) -0.0014(18) -0.0040(19)
C29 0.030(2) 0.036(2) 0.030(2) 0.0007(16) -0.0015(17) 0.0025(18)
C30 0.0234(18) 0.0270(18) 0.0287(19) -0.0002(14) -0.0001(15) 0.0010(16)
C31 0.034(2) 0.039(2) 0.0259(19) 0.0037(17) -0.0072(16) -0.0002(19)
C32 0.030(2) 0.043(2) 0.033(2) 0.0108(18) -0.0014(17) 0.0090(19)
C33 0.045(2) 0.0293(19) 0.039(2) 0.0047(17) 0.0119(19) 0.0132(19)
C34 0.048(3) 0.033(2) 0.037(2) -0.0033(18) 0.000(2) 0.009(2)
C35 0.040(2) 0.036(2) 0.0259(19) -0.0012(16) -0.0027(17) 0.010(2)
C36 0.0204(16) 0.0279(18) 0.0267(18) 0.0034(14) 0.0035(14) 0.0041(16)

loop_
_atom_type_symbol
_atom_type_description
_atom_type_scat_dispersion_real
_atom_type_scat_dispersion_imag
_atom_type_scat_source
C C 0.0181 0.0091 'International Tables Vol C Tables 4.2.6.8 and 6.1.1.4'
H H 0.0000 0.0000 'International Tables Vol C Tables 4.2.6.8 and 6.1.1.4'
Cl Cl 0.3639 0.7018 'International Tables Vol C Tables 4.2.6.8 and 6.1.1.4'
F F 0.0727 0.0534 'International Tables Vol C Tables 4.2.6.8 and 6.1.1.4'
P P 0.2955 0.4335 'International Tables Vol C Tables 4.2.6.8 and 6.1.1.4'
Pt Pt -4.5932 6.9264 'International Tables Vol C Tables 4.2.6.8 and 6.1.1.4'

loop_
_geom_angle_atom_site_label_1
_geom_angle_atom_site_label_2
_geom_angle_atom_site_label_3
_geom_angle
_geom_angle_site_symmetry_1
_geom_angle_site_symmetry_3
_geom_angle_publ_flag
P1 Pt1 P2 97.39(3) . . ?
P1 Pt1 Cl1 89.87(3) . . ?
P2 Pt1 Cl1 172.66(3) . . ?
P1 Pt1 Cl2 177.06(3) . . ?
P2 Pt1 Cl2 85.50(3) . . ?
Cl1 Pt1 Cl2 87.23(3) . . ?
C18 P1 C6 102.38(18) . . ?
C18 P1 C12 110.96(18) . . ?
C6 P1 C12 98.82(17) . . ?
C18 P1 Pt1 111.05(13) . . ?
C6 P1 Pt1 120.20(13) . . ?
C12 P1 Pt1 112.47(13) . . ?
C36 P2 C24 101.34(17) . . ?
C36 P2 C30 107.06(17) . . ?
C24 P2 C30 101.07(17) . . ?
C36 P2 Pt1 110.32(12) . . ?
C24 P2 Pt1 121.58(12) . . ?
C30 P2 Pt1 113.93(13) . . ?
C2 C1 C6 121.0(4) . . ?
C2 C1 H1 121(3) . . ?
C6 C1 H1 118(3) . . ?
C3 C2 C1 118.0(5) . . ?
C3 C2 H2 121(3) . . ?
C1 C2 H2 121(3) . . ?
C4 C3 F1 119.5(5) . . ?
C4 C3 C2 122.6(4) . . ?
F1 C3 C2 117.9(5) . . ?
C3 C4 C5 119.6(5) . . ?
C3 C4 H4 122(4) . . ?
C5 C4 H4 118(4) . . ?
C4 C5 C6 119.9(5) . . ?
C4 C5 H5 120(3) . . ?
C6 C5 H5 120(3) . . ?
C1 C6 C5 118.8(4) . . ?
C1 C6 P1 118.3(3) . . ?
C5 C6 P1 122.3(3) . . ?
C8 C7 C12 120.6(4) . . ?
C8 C7 H7 124(3) . . ?
C12 C7 H7 115(3) . . ?
C9 C8 C7 118.1(4) . . ?
C9 C8 H8 115(3) . . ?
C7 C8 H8 127(3) . . ?
F2 C9 C10 119.0(4) . . ?
F2 C9 C8 117.9(4) . . ?
C10 C9 C8 123.1(4) . . ?
C9 C10 C11 118.2(4) . . ?
C9 C10 H10 124(3) . . ?
C11 C10 H10 118(3) . . ?
C10 C11 C12 121.0(4) . . ?
C10 C11 H11 116(3) . . ?
C12 C11 H11 123(3) . . ?
C11 C12 C7 119.0(4) . . ?
C11 C12 P1 120.5(3) . . ?
C7 C12 P1 120.2(3) . . ?
C18 C13 C14 120.5(4) . . ?
C18 C13 H13 118(3) . . ?
C14 C13 H13 122(3) . . ?
C15 C14 C13 118.4(4) . . ?
C15 C14 H14 118(4) . . ?
C13 C14 H14 122(4) . . ?
F3 C15 C16 118.6(4) . . ?
F3 C15 C14 118.6(4) . . ?
C16 C15 C14 122.8(4) . . ?
C15 C16 C17 118.2(4) . . ?
C15 C16 H15 123(4) . . ?
C17 C16 H15 118(4) . . ?
C16 C17 C18 121.1(4) . . ?
C16 C17 H17 114(3) . . ?
C18 C17 H17 125(3) . . ?
C13 C18 C17 119.0(4) . . ?
C13 C18 P1 124.8(3) . . ?
C17 C18 P1 116.1(3) . . ?
C24 C19 C20 120.9(4) . . ?
C24 C19 H19 124(3) . . ?
C20 C19 H19 115(3) . . ?
C21 C20 C19 118.1(4) . . ?
C21 C20 H20 120(5) . . ?
C19 C20 H20 122(5) . . ?
C20 C21 F4 119.0(4) . . ?
C20 C21 C22 123.6(4) . . ?
F4 C21 C22 117.4(4) . . ?
C21 C22 C23 118.1(4) . . ?
C21 C22 H22 121(4) . . ?
C23 C22 H22 120(4) . . ?
C22 C23 C24 120.8(4) . . ?
C22 C23 H23 117(3) . . ?
C24 C23 H23 122(3) . . ?
C19 C24 C23 118.5(3) . . ?
C19 C24 P2 121.1(3) . . ?
C23 C24 P2 120.4(3) . . ?
C30 C25 C26 120.5(4) . . ?
C30 C25 H25 122(2) . . ?
C26 C25 H25 117(2) . . ?
C27 C26 C25 117.4(4) . . ?
C27 C26 H26 124(3) . . ?
C25 C26 H26 119(3) . . ?
C28 C27 F5 118.3(4) . . ?
C28 C27 C26 123.9(4) . . ?
F5 C27 C26 117.7(4) . . ?
C27 C28 C29 118.2(4) . . ?
C27 C28 H28 119(3) . . ?
C29 C28 H28 122(3) . . ?
C28 C29 C30 120.6(4) . . ?
C28 C29 H29 117(3) . . ?
C30 C29 H29 122(3) . . ?
C29 C30 C25 119.3(4) . . ?
C29 C30 P2 120.2(3) . . ?
C25 C30 P2 120.5(3) . . ?
C32 C31 C36 120.8(4) . . ?
C32 C31 H31 113(3) . . ?
C36 C31 H31 126(3) . . ?
C33 C32 C31 118.1(4) . . ?
C33 C32 H32 121(3) . . ?
C31 C32 H32 121(3) . . ?
F6 C33 C32 118.3(4) . . ?
F6 C33 C34 118.7(4) . . ?
C32 C33 C34 123.0(4) . . ?
C33 C34 C35 118.1(4) . . ?
C33 C34 H34 120(3) . . ?
C35 C34 H34 122(3) . . ?
C34 C35 C36 121.0(4) . . ?
C34 C35 H35 113(3) . . ?
C36 C35 H35 126(3) . . ?
C35 C36 C31 118.9(4) . . ?
C35 C36 P2 119.4(3) . . ?
C31 C36 P2 121.4(3) . . ?

loop_
_geom_bond_atom_site_label_1
_geom_bond_atom_site_label_2
_geom_bond_distance
_geom_bond_site_symmetry_2
_geom_bond_publ_flag
Pt1 P1 2.2522(9) . ?
Pt1 P2 2.2624(9) . ?
Pt1 Cl1 2.3260(9) . ?
Pt1 Cl2 2.3509(9) . ?
P1 C18 1.818(4) . ?
P1 C6 1.829(4) . ?
P1 C12 1.829(4) . ?
P2 C36 1.816(4) . ?
P2 C24 1.834(4) . ?
P2 C30 1.839(4) . ?
F1 C3 1.366(5) . ?
F2 C9 1.363(5) . ?
F3 C15 1.361(5) . ?
F4 C21 1.364(5) . ?
F5 C27 1.374(5) . ?
F6 C33 1.360(5) . ?
C1 C2 1.380(6) . ?
C1 C6 1.391(6) . ?
C1 H1 1.03(5) . ?
C2 C3 1.376(7) . ?
C2 H2 0.88(4) . ?
C3 C4 1.350(8) . ?
C4 C5 1.381(7) . ?
C4 H4 0.83(5) . ?
C5 C6 1.391(6) . ?
C5 H5 0.89(5) . ?
C7 C8 1.383(6) . ?
C7 C12 1.397(5) . ?
C7 H7 0.84(5) . ?
C8 C9 1.373(7) . ?
C8 H8 0.95(5) . ?
C9 C10 1.365(7) . ?
C10 C11 1.384(6) . ?
C10 H10 0.91(5) . ?
C11 C12 1.381(6) . ?
C11 H11 0.86(5) . ?
C13 C18 1.390(6) . ?
C13 C14 1.387(7) . ?
C13 H13 0.91(4) . ?
C14 C15 1.376(7) . ?
C14 H14 0.76(6) . ?
C15 C16 1.367(7) . ?
C16 C17 1.382(6) . ?
C16 H15 0.80(5) . ?
C17 C18 1.390(6) . ?
C17 H17 0.96(4) . ?
C19 C24 1.394(6) . ?
C19 C20 1.387(6) . ?
C19 H19 0.89(5) . ?
C20 C21 1.357(7) . ?
C20 H20 0.80(7) . ?
C21 C22 1.367(7) . ?
C22 C23 1.384(6) . ?
C22 H22 0.88(6) . ?
C23 C24 1.395(6) . ?
C23 H23 0.92(5) . ?
C25 C30 1.395(6) . ?
C25 C26 1.396(6) . ?
C25 H25 0.99(4) . ?
C26 C27 1.369(7) . ?
C26 H26 0.88(5) . ?
C27 C28 1.363(6) . ?
C28 C29 1.383(6) . ?
C28 H28 0.87(5) . ?
C29 C30 1.388(6) . ?
C29 H29 0.92(5) . ?
C31 C32 1.376(6) . ?
C31 C36 1.397(5) . ?
C31 H31 0.91(5) . ?
C32 C33 1.375(7) . ?
C32 H32 0.94(5) . ?
C33 C34 1.370(6) . ?
C34 C35 1.381(6) . ?
C34 H34 0.95(6) . ?
C35 C36 1.385(6) . ?
C35 H35 0.94(4) . ?
